data_7120583
loop_
_publ_author_name
'Dharmarwardana, Madushani'
'Welch, Raymond Patrick'
'Kwon, Sunah'
'Nguyen, Victoria K.'
'McCandless, Gregory T.'
'Omary, Mohammad A.'
'Gassensmith, Jeremiah J.'

_publ_section_title
;
 Thermo-Mechanically Responsive Crystalline Organic Cantilever
;
_journal_name_full 'Chem. Commun.'
_journal_paper_doi 10.1039/C7CC04346E
_journal_year 2017
_chemical_formula_moiety 'C34 H30 N2 O6'
_chemical_formula_sum 'C34 H30 N2 O6'
_chemical_formula_weight 562.60
_chemical_melting_point 635
_chemical_name_common BNDI
_chemical_name_systematic 'butoxyphenyl N-substituted naphthalene diimide '
_space_group_crystal_system monoclinic
_space_group_IT_number 14
_space_group_name_Hall '-P 2ybc'
_space_group_name_H-M_alt 'P 1 21/c 1'
_symmetry_space_group_name_Hall '-P 2ybc'
_symmetry_space_group_name_H-M 'P 1 21/c 1'
_atom_sites_solution_hydrogens geom
_audit_creation_method SHELXL-2014/7
_audit_update_record
;
2016-08-03 deposited with the CCDC.
2017-08-10 downloaded from the CCDC.
;
_cell_angle_alpha 90
_cell_angle_beta 99.997(10)
_cell_angle_gamma 90
_cell_formula_units_Z 2
_cell_length_a 5.026(2)
_cell_length_b 33.756(5)
_cell_length_c 7.9533(14)
_cell_measurement_reflns_used 7185
_cell_measurement_temperature 100(2)
_cell_measurement_theta_max 30.53
_cell_measurement_theta_min 2.41
_cell_volume 1328.9(6)
_computing_cell_refinement 'Bruker SAINT'
_computing_data_collection 'Bruker APEX2'
_computing_data_reduction 'Bruker SAINT'
_computing_molecular_graphics 'ORTEP-3 for Windows (Farrugia, 2012)'
_computing_publication_material 'publCIF (Westrip, 2010)'
_computing_structure_refinement 'SHELXL-2014/7 (Sheldrick, 2014)'
_computing_structure_solution 'SHELXTL Intrinsic Phasing (Sheldrick, 2014)'
_diffrn_ambient_temperature 100(2)
_diffrn_measured_fraction_theta_full 1.000
_diffrn_measured_fraction_theta_max 0.992
_diffrn_measurement_device_type
;
Bruker Kappa D8 Quest CMOS diffractometer (with an Oxford Cryosystems cryostream
cooler)
;
_diffrn_measurement_method '\f and \w scans'
_diffrn_radiation_monochromator 'HELIOS optics'
_diffrn_radiation_type MoK\a
_diffrn_radiation_wavelength 0.71073
_diffrn_reflns_av_R_equivalents 0.0452
_diffrn_reflns_av_unetI/netI 0.0433
_diffrn_reflns_Laue_measured_fraction_full 1.000
_diffrn_reflns_Laue_measured_fraction_max 0.992
_diffrn_reflns_limit_h_max 7
_diffrn_reflns_limit_h_min -4
_diffrn_reflns_limit_k_max 48
_diffrn_reflns_limit_k_min -47
_diffrn_reflns_limit_l_max 11
_diffrn_reflns_limit_l_min -11
_diffrn_reflns_number 16317
_diffrn_reflns_point_group_measured_fraction_full 1.000
_diffrn_reflns_point_group_measured_fraction_max 0.992
_diffrn_reflns_theta_full 25.242
_diffrn_reflns_theta_max 30.569
_diffrn_reflns_theta_min 2.413
_diffrn_source 'I\mS microfocus tube'
_exptl_absorpt_coefficient_mu 0.097
_exptl_absorpt_correction_T_max 0.7461
_exptl_absorpt_correction_T_min 0.6210
_exptl_absorpt_correction_type multi-scan
_exptl_absorpt_process_details 'SADABS (Sheldrick, 2014)'
_exptl_crystal_colour yellow
_exptl_crystal_density_diffrn 1.406
_exptl_crystal_description blade
_exptl_crystal_F_000 592
_exptl_crystal_recrystallization_method 'Re-crystallisation from solvent: Chloroform'
_exptl_crystal_size_max 0.840
_exptl_crystal_size_mid 0.140
_exptl_crystal_size_min 0.100
_refine_diff_density_max 0.598
_refine_diff_density_min -0.304
_refine_diff_density_rms 0.070
_refine_ls_extinction_method none
_refine_ls_goodness_of_fit_ref 1.029
_refine_ls_hydrogen_treatment constr
_refine_ls_matrix_type full
_refine_ls_number_parameters 191
_refine_ls_number_reflns 4061
_refine_ls_number_restraints 0
_refine_ls_restrained_S_all 1.029
_refine_ls_R_factor_all 0.0644
_refine_ls_R_factor_gt 0.0502
_refine_ls_shift/su_max 0.001
_refine_ls_shift/su_mean 0.000
_refine_ls_structure_factor_coef Fsqd
_refine_ls_weighting_details 'w=1/[\s^2^(Fo^2^)+(0.0783P)^2^+0.4261P] where P=(Fo^2^+2Fc^2^)/3'
_refine_ls_weighting_scheme calc
_refine_ls_wR_factor_gt 0.1294
_refine_ls_wR_factor_ref 0.1381
_reflns_Friedel_coverage 0.000
_reflns_number_gt 3266
_reflns_number_total 4061
_reflns_threshold_expression 'I > 2\s(I)'
_cod_data_source_file c7cc04346e2.cif
_cod_data_source_block scd0381_05112016_Monoclinic_100K
_cod_original_cell_volume 1328.8(6)
_cod_database_code 7120583
_publcif_datablock.id {4a4983a4-0a80-4720-bfd2-e5377475b215}

_shelx_shelxl_version_number 2014/7
_shelx_space_group_comment
;
The symmetry employed for this shelxl refinement is uniquely defined
by the following loop, which should always be used as a source of
symmetry information in preference to the above space-group names.
They are only intended as comments.
;
_shelx_estimated_absorpt_t_min 0.923
_shelx_estimated_absorpt_t_max 0.990

loop_
_space_group_symop_operation_xyz
'x, y, z'
'-x, y+1/2, -z+1/2'
'-x, -y, -z'
'x, -y-1/2, z-1/2'

loop_
_atom_site_label
_atom_site_type_symbol
_atom_site_fract_x
_atom_site_fract_y
_atom_site_fract_z
_atom_site_U_iso_or_equiv
_atom_site_adp_type
_atom_site_occupancy
_atom_site_site_symmetry_order
_atom_site_calc_flag
_atom_site_refinement_flags_posn
_atom_site_refinement_flags_adp
O1 O 0.67779(19) 0.60970(3) 0.79878(11) 0.0147(2) Uani 1 1 d . .
O2 O -0.06737(18) 0.53784(3) 0.58139(11) 0.0146(2) Uani 1 1 d . .
O3 O 0.10927(19) 0.67389(3) 0.11841(11) 0.0143(2) Uani 1 1 d . .
N1 N 0.3241(2) 0.57126(3) 0.67603(12) 0.0112(2) Uani 1 1 d . .
C1 C 0.5495(2) 0.57933(3) 0.80167(15) 0.0111(2) Uani 1 1 d . .
C2 C 0.1436(2) 0.53964(3) 0.68085(14) 0.0108(2) Uani 1 1 d . .
C3 C 0.2281(2) 0.50886(3) 0.81278(14) 0.0102(2) Uani 1 1 d . .
C4 C 0.4620(2) 0.51462(3) 0.93653(14) 0.0098(2) Uani 1 1 d . .
C5 C 0.0766(2) 0.47482(4) 0.81341(14) 0.0115(2) Uani 1 1 d . .
H5 H -0.0799 0.4710 0.7290 0.014 Uiso 1 1 calc R U
C6 C 0.1535(2) 0.44565(3) 0.93893(15) 0.0119(2) Uani 1 1 d . .
H6 H 0.0492 0.4222 0.9383 0.014 Uiso 1 1 calc R U
C7 C 0.3789(2) 0.45097(3) 1.06267(14) 0.0101(2) Uani 1 1 d . .
C8 C 0.2705(2) 0.59806(3) 0.53116(15) 0.0111(2) Uani 1 1 d . .
C9 C 0.4228(2) 0.59426(4) 0.40310(15) 0.0127(2) Uani 1 1 d . .
H9 H 0.5592 0.5745 0.4112 0.015 Uiso 1 1 calc R U
C10 C 0.3760(3) 0.61941(4) 0.26201(15) 0.0124(2) Uani 1 1 d . .
H10 H 0.4811 0.6170 0.1741 0.015 Uiso 1 1 calc R U
C11 C 0.1740(2) 0.64807(3) 0.25072(15) 0.0111(2) Uani 1 1 d . .
C12 C 0.0216(3) 0.65157(3) 0.38130(15) 0.0129(2) Uani 1 1 d . .
H12 H -0.1157 0.6712 0.3737 0.015 Uiso 1 1 calc R U
C13 C 0.0696(3) 0.62665(3) 0.52167(15) 0.0127(2) Uani 1 1 d . .
H13 H -0.0337 0.6291 0.6105 0.015 Uiso 1 1 calc R U
C14 C 0.2537(3) 0.67025(4) -0.02198(15) 0.0161(3) Uani 1 1 d . .
H14A H 0.2266 0.6435 -0.0733 0.019 Uiso 1 1 calc R U
H14B H 0.4495 0.6743 0.0180 0.019 Uiso 1 1 calc R U
C15 C 0.1438(3) 0.70155(4) -0.15208(15) 0.0168(3) Uani 1 1 d . .
H15A H -0.0530 0.6973 -0.1871 0.020 Uiso 1 1 calc R U
H15B H 0.2286 0.6980 -0.2545 0.020 Uiso 1 1 calc R U
C16 C 0.1918(3) 0.74411(4) -0.08836(16) 0.0168(3) Uani 1 1 d . .
H16A H 0.0864 0.7622 -0.1725 0.020 Uiso 1 1 calc R U
H16B H 0.1230 0.7470 0.0203 0.020 Uiso 1 1 calc R U
C17 C 0.4865(3) 0.75662(5) -0.0599(2) 0.0258(3) Uani 1 1 d . .
H17A H 0.5930 0.7387 0.0227 0.039 Uiso 1 1 calc R U
H17B H 0.5031 0.7838 -0.0156 0.039 Uiso 1 1 calc R U
H17C H 0.5537 0.7554 -0.1683 0.039 Uiso 1 1 calc R U

loop_
_atom_site_aniso_label
_atom_site_aniso_U_11
_atom_site_aniso_U_22
_atom_site_aniso_U_33
_atom_site_aniso_U_23
_atom_site_aniso_U_13
_atom_site_aniso_U_12
O1 0.0161(4) 0.0127(4) 0.0147(4) 0.0022(3) 0.0016(3) -0.0033(3)
O2 0.0131(4) 0.0146(4) 0.0144(4) 0.0018(3) -0.0024(3) 0.0000(3)
O3 0.0194(5) 0.0130(4) 0.0110(4) 0.0047(3) 0.0046(3) 0.0045(3)
N1 0.0118(5) 0.0106(5) 0.0107(4) 0.0030(3) 0.0002(4) -0.0006(4)
C1 0.0118(5) 0.0113(5) 0.0104(5) 0.0001(4) 0.0023(4) 0.0014(4)
C2 0.0127(5) 0.0097(5) 0.0101(5) 0.0003(4) 0.0023(4) 0.0007(4)
C3 0.0113(5) 0.0099(5) 0.0095(5) 0.0007(4) 0.0017(4) 0.0013(4)
C4 0.0101(5) 0.0099(5) 0.0097(5) 0.0002(4) 0.0023(4) 0.0008(4)
C5 0.0108(5) 0.0130(5) 0.0103(5) -0.0002(4) 0.0003(4) 0.0001(4)
C6 0.0131(6) 0.0114(5) 0.0112(5) -0.0001(4) 0.0021(4) -0.0018(4)
C7 0.0115(5) 0.0088(5) 0.0102(5) 0.0003(4) 0.0022(4) 0.0007(4)
C8 0.0131(5) 0.0098(5) 0.0100(5) 0.0027(4) 0.0004(4) -0.0008(4)
C9 0.0126(6) 0.0125(5) 0.0124(5) 0.0016(4) 0.0007(4) 0.0016(4)
C10 0.0132(6) 0.0138(5) 0.0104(5) 0.0007(4) 0.0025(4) 0.0011(4)
C11 0.0124(5) 0.0092(5) 0.0106(5) 0.0015(4) -0.0009(4) -0.0010(4)
C12 0.0141(6) 0.0099(5) 0.0147(5) 0.0018(4) 0.0028(4) 0.0022(4)
C13 0.0142(6) 0.0119(5) 0.0127(5) 0.0009(4) 0.0039(4) 0.0004(4)
C14 0.0230(7) 0.0150(6) 0.0116(5) 0.0023(4) 0.0067(5) 0.0045(5)
C15 0.0257(7) 0.0144(6) 0.0102(5) 0.0029(4) 0.0028(5) 0.0025(5)
C16 0.0218(7) 0.0141(6) 0.0154(6) 0.0024(4) 0.0057(5) 0.0013(5)
C17 0.0264(8) 0.0262(7) 0.0265(7) -0.0006(5) 0.0093(6) -0.0048(6)

loop_
_atom_type_symbol
_atom_type_description
_atom_type_scat_dispersion_real
_atom_type_scat_dispersion_imag
_atom_type_scat_source
C C 0.0033 0.0016 'International Tables Vol C Tables 4.2.6.8 and 6.1.1.4'
H H 0.0000 0.0000 'International Tables Vol C Tables 4.2.6.8 and 6.1.1.4'
N N 0.0061 0.0033 'International Tables Vol C Tables 4.2.6.8 and 6.1.1.4'
O O 0.0106 0.0060 'International Tables Vol C Tables 4.2.6.8 and 6.1.1.4'

loop_
_geom_angle_atom_site_label_1
_geom_angle_atom_site_label_2
_geom_angle_atom_site_label_3
_geom_angle
_geom_angle_site_symmetry_1
_geom_angle_site_symmetry_3
C11 O3 C14 117.39(9) . .
C1 N1 C2 125.01(10) . .
C1 N1 C8 117.42(10) . .
C2 N1 C8 117.56(10) . .
O1 C1 N1 121.14(11) . .
O1 C1 C7 122.22(11) . 3_667
N1 C1 C7 116.64(10) . 3_667
O2 C2 N1 121.13(10) . .
O2 C2 C3 122.52(11) . .
N1 C2 C3 116.35(10) . .
C5 C3 C4 120.42(10) . .
C5 C3 C2 119.69(11) . .
C4 C3 C2 119.89(10) . .
C7 C4 C3 121.35(10) 3_667 .
C7 C4 C4 119.26(13) 3_667 3_667
C3 C4 C4 119.39(13) . 3_667
C3 C5 C6 120.12(11) . .
C3 C5 H5 119.9 . .
C6 C5 H5 119.9 . .
C7 C6 C5 120.39(11) . .
C7 C6 H6 119.8 . .
C5 C6 H6 119.8 . .
C6 C7 C4 120.40(11) . 3_667
C6 C7 C1 119.66(10) . 3_667
C4 C7 C1 119.92(11) 3_667 3_667
C9 C8 C13 120.96(11) . .
C9 C8 N1 118.46(10) . .
C13 C8 N1 120.58(10) . .
C8 C9 C10 119.95(11) . .
C8 C9 H9 120.0 . .
C10 C9 H9 120.0 . .
C11 C10 C9 119.58(11) . .
C11 C10 H10 120.2 . .
C9 C10 H10 120.2 . .
O3 C11 C10 124.60(11) . .
O3 C11 C12 115.57(10) . .
C10 C11 C12 119.83(11) . .
C13 C12 C11 120.41(11) . .
C13 C12 H12 119.8 . .
C11 C12 H12 119.8 . .
C12 C13 C8 119.27(11) . .
C12 C13 H13 120.4 . .
C8 C13 H13 120.4 . .
O3 C14 C15 107.31(10) . .
O3 C14 H14A 110.3 . .
C15 C14 H14A 110.3 . .
O3 C14 H14B 110.3 . .
C15 C14 H14B 110.3 . .
H14A C14 H14B 108.5 . .
C14 C15 C16 114.29(11) . .
C14 C15 H15A 108.7 . .
C16 C15 H15A 108.7 . .
C14 C15 H15B 108.7 . .
C16 C15 H15B 108.7 . .
H15A C15 H15B 107.6 . .
C17 C16 C15 113.84(12) . .
C17 C16 H16A 108.8 . .
C15 C16 H16A 108.8 . .
C17 C16 H16B 108.8 . .
C15 C16 H16B 108.8 . .
H16A C16 H16B 107.7 . .
C16 C17 H17A 109.5 . .
C16 C17 H17B 109.5 . .
H17A C17 H17B 109.5 . .
C16 C17 H17C 109.5 . .
H17A C17 H17C 109.5 . .
H17B C17 H17C 109.5 . .

loop_
_geom_bond_atom_site_label_1
_geom_bond_atom_site_label_2
_geom_bond_distance
_geom_bond_site_symmetry_2
O1 C1 1.2135(15) .
O2 C2 1.2095(15) .
O3 C11 1.3616(13) .
O3 C14 1.4387(15) .
N1 C1 1.4010(16) .
N1 C2 1.4055(15) .
N1 C8 1.4527(14) .
C1 C7 1.4848(16) 3_667
C2 C3 1.4852(15) .
C3 C5 1.3790(17) .
C3 C4 1.4096(17) .
C4 C7 1.4095(16) 3_667
C4 C4 1.416(2) 3_667
C5 C6 1.4076(16) .
C5 H5 0.9500 .
C6 C7 1.3775(17) .
C6 H6 0.9500 .
C7 C4 1.4095(16) 3_667
C7 C1 1.4848(16) 3_667
C8 C9 1.3821(16) .
C8 C13 1.3892(17) .
C9 C10 1.3940(16) .
C9 H9 0.9500 .
C10 C11 1.3939(17) .
C10 H10 0.9500 .
C11 C12 1.3984(17) .
C12 C13 1.3852(16) .
C12 H12 0.9500 .
C13 H13 0.9500 .
C14 C15 1.5142(17) .
C14 H14A 0.9900 .
C14 H14B 0.9900 .
C15 C16 1.5286(18) .
C15 H15A 0.9900 .
C15 H15B 0.9900 .
C16 C17 1.519(2) .
C16 H16A 0.9900 .
C16 H16B 0.9900 .
C17 H17A 0.9800 .
C17 H17B 0.9800 .
C17 H17C 0.9800 .

loop_
_geom_torsion_atom_site_label_1
_geom_torsion_atom_site_label_2
_geom_torsion_atom_site_label_3
_geom_torsion_atom_site_label_4
_geom_torsion
_geom_torsion_site_symmetry_4
C2 N1 C1 O1 -171.30(11) .
C8 N1 C1 O1 7.58(17) .
C2 N1 C1 C7 8.49(17) 3_667
C8 N1 C1 C7 -172.63(10) 3_667
C1 N1 C2 O2 169.00(11) .
C8 N1 C2 O2 -9.89(16) .
C1 N1 C2 C3 -11.50(16) .
C8 N1 C2 C3 169.62(10) .
O2 C2 C3 C5 6.65(18) .
N1 C2 C3 C5 -172.85(10) .
O2 C2 C3 C4 -173.29(11) .
N1 C2 C3 C4 7.21(16) .
C5 C3 C4 C7 179.45(11) 3_667
C2 C3 C4 C7 -0.61(17) 3_667
C5 C3 C4 C4 -1.0(2) 3_667
C2 C3 C4 C4 178.90(12) 3_667
C4 C3 C5 C6 0.57(18) .
C2 C3 C5 C6 -179.37(10) .
C3 C5 C6 C7 0.48(18) .
C5 C6 C7 C4 -1.04(18) 3_667
C5 C6 C7 C1 177.45(10) 3_667
C1 N1 C8 C9 78.29(14) .
C2 N1 C8 C9 -102.73(13) .
C1 N1 C8 C13 -102.04(14) .
C2 N1 C8 C13 76.93(15) .
C13 C8 C9 C10 0.13(19) .
N1 C8 C9 C10 179.79(11) .
C8 C9 C10 C11 -0.45(18) .
C14 O3 C11 C10 2.29(17) .
C14 O3 C11 C12 -177.52(11) .
C9 C10 C11 O3 -179.35(11) .
C9 C10 C11 C12 0.46(18) .
O3 C11 C12 C13 179.67(11) .
C10 C11 C12 C13 -0.15(18) .
C11 C12 C13 C8 -0.17(18) .
C9 C8 C13 C12 0.18(18) .
N1 C8 C13 C12 -179.48(11) .
C11 O3 C14 C15 179.31(10) .
O3 C14 C15 C16 63.50(15) .
C14 C15 C16 C17 68.56(15) .
